data_4312730
loop_
_publ_author_name
'Wonyoung Choe'
'A. O. Pecharsky'
'Michael W\"orle'
'Gordon J. Miller'

_publ_section_title
;
 "Nanoscale Zippers" in Gd5(SixGe1-x)4: Symmetry and Chemical Influences
 on the Nanoscale Zipping Action
;
_journal_name_full 'Inorganic Chemistry'
_journal_page_first 8223
_journal_page_last 8229
_journal_paper_doi 10.1021/ic034941z
_journal_volume 42
_journal_year 2003
_chemical_formula_sum 'Gd5 Ge4'
_chemical_formula_weight 1076.61
_chemical_name_systematic
; 
 ? 
;
_space_group_IT_number 62
_symmetry_cell_setting orthorhombic
_symmetry_space_group_name_Hall '-P 2ac 2n'
_symmetry_space_group_name_H-M 'P n m a'
_atom_sites_solution_hydrogens geom
_atom_sites_solution_primary direct
_atom_sites_solution_secondary difmap
_audit_creation_method SHELXL-97
_cell_angle_alpha 90.00
_cell_angle_beta 90.00
_cell_angle_gamma 90.00
_cell_formula_units_Z 4
_cell_length_a 7.6778(19)
_cell_length_b 14.796(4)
_cell_length_c 7.764(2)
_cell_measurement_temperature 293(2)
_cell_volume 882.0(4)
_computing_structure_refinement 'SHELXL-97 (Sheldrick, 1997)'
_computing_structure_solution 'SHELXS-97 (Sheldrick, 1990)'
_diffrn_ambient_temperature 293(2)
_diffrn_measured_fraction_theta_full 1.000
_diffrn_measured_fraction_theta_max 1.000
_diffrn_radiation_monochromator graphite
_diffrn_radiation_source 'fine-focus sealed tube'
_diffrn_radiation_type MoK\a
_diffrn_radiation_wavelength 0.71073
_diffrn_reflns_av_R_equivalents 0.0564
_diffrn_reflns_av_sigmaI/netI 0.0437
_diffrn_reflns_limit_h_max 8
_diffrn_reflns_limit_h_min -8
_diffrn_reflns_limit_k_max 16
_diffrn_reflns_limit_k_min -13
_diffrn_reflns_limit_l_max 7
_diffrn_reflns_limit_l_min -8
_diffrn_reflns_number 3444
_diffrn_reflns_theta_full 23.28
_diffrn_reflns_theta_max 23.28
_diffrn_reflns_theta_min 2.75
_exptl_absorpt_coefficient_mu 50.350
_exptl_crystal_density_diffrn 8.108
_exptl_crystal_density_method 'not measured'
_exptl_crystal_F_000 1792
_refine_diff_density_max 1.865
_refine_diff_density_min -1.851
_refine_diff_density_rms 0.460
_refine_ls_extinction_coef 0.00045(9)
_refine_ls_extinction_expression Fc^*^=kFc[1+0.001xFc^2^\l^3^/sin(2\q)]^-1/4^
_refine_ls_extinction_method SHELXL
_refine_ls_goodness_of_fit_ref 0.607
_refine_ls_hydrogen_treatment mixed
_refine_ls_matrix_type full
_refine_ls_number_parameters 47
_refine_ls_number_reflns 666
_refine_ls_number_restraints 0
_refine_ls_restrained_S_all 0.607
_refine_ls_R_factor_all 0.0394
_refine_ls_R_factor_gt 0.0287
_refine_ls_shift/su_max 0.000
_refine_ls_shift/su_mean 0.000
_refine_ls_structure_factor_coef Fsqd
_refine_ls_weighting_details 'calc w=1/[\s^2^(Fo^2^)+(0.1000P)^2^+0.0000P] where P=(Fo^2^+2Fc^2^)/3'
_refine_ls_weighting_scheme calc
_refine_ls_wR_factor_gt 0.0739
_refine_ls_wR_factor_ref 0.0828
_reflns_number_gt 535
_reflns_number_total 666
_reflns_threshold_expression >2sigma(I)
_cod_data_source_file ic034941zsi20030808_090610.cif
_cod_data_source_block mi101a
_cod_database_code 4312730

loop_
_symmetry_equiv_pos_as_xyz
'x, y, z'
'-x+1/2, -y, z+1/2'
'-x, y+1/2, -z'
'x+1/2, -y+1/2, -z+1/2'
'-x, -y, -z'
'x-1/2, y, -z-1/2'
'x, -y-1/2, z'
'-x-1/2, y-1/2, z-1/2'

loop_
_atom_site_label
_atom_site_type_symbol
_atom_site_fract_x
_atom_site_fract_y
_atom_site_fract_z
_atom_site_U_iso_or_equiv
_atom_site_adp_type
_atom_site_occupancy
_atom_site_symmetry_multiplicity
_atom_site_calc_flag
_atom_site_refinement_flags
_atom_site_disorder_assembly
_atom_site_disorder_group
Gd1 Gd 0.97585(10) 0.39988(5) 0.17788(10) 0.0077(3) Uani 1 1 d . . .
Gd2 Gd 0.62314(9) 0.38328(5) 0.83851(9) 0.0065(3) Uani 1 1 d . . .
Gd3 Gd 0.20994(13) 0.7500 0.49913(13) 0.0058(4) Uani 1 2 d S . .
T1 Ge 0.78241(19) 0.45610(11) 0.5329(2) 0.0072(4) Uani 1 1 d . . .
T2 Ge 0.0823(3) 0.7500 0.1129(3) 0.0073(6) Uani 1 2 d S . .
T3 Ge 0.3261(3) 0.7500 0.8654(3) 0.0071(6) Uani 1 2 d S . .

loop_
_atom_site_aniso_label
_atom_site_aniso_U_11
_atom_site_aniso_U_22
_atom_site_aniso_U_33
_atom_site_aniso_U_23
_atom_site_aniso_U_13
_atom_site_aniso_U_12
Gd1 0.0101(5) 0.0061(5) 0.0069(5) 0.0007(3) 0.0018(3) 0.0017(3)
Gd2 0.0081(5) 0.0049(5) 0.0065(5) 0.0003(3) 0.0001(3) -0.0001(3)
Gd3 0.0076(6) 0.0048(7) 0.0050(6) 0.000 -0.0003(4) 0.000
T1 0.0086(9) 0.0060(10) 0.0068(9) 0.0027(7) -0.0002(7) 0.0001(7)
T2 0.0074(11) 0.0071(13) 0.0073(12) 0.000 0.0005(10) 0.000
T3 0.0105(12) 0.0048(14) 0.0060(13) 0.000 0.0002(10) 0.000

loop_
_atom_type_symbol
_atom_type_description
_atom_type_scat_dispersion_real
_atom_type_scat_dispersion_imag
_atom_type_scat_source
Ge Ge 0.1547 1.8001 'International Tables Vol C Tables 4.2.6.8 and 6.1.1.4'
Gd Gd -0.1653 3.9035 'International Tables Vol C Tables 4.2.6.8 and 6.1.1.4'

loop_
_geom_angle_atom_site_label_1
_geom_angle_atom_site_label_2
_geom_angle_atom_site_label_3
_geom_angle
_geom_angle_site_symmetry_1
_geom_angle_site_symmetry_3
_geom_angle_publ_flag
T1 Gd1 T3 94.07(6) 6_656 2_664 ?
T1 Gd1 T1 96.48(5) 6_656 2_664 ?
T3 Gd1 T1 169.40(6) 2_664 2_664 ?
T1 Gd1 T2 85.20(5) 6_656 5_665 ?
T3 Gd1 T2 84.41(5) 2_664 5_665 ?
T1 Gd1 T2 97.49(5) 2_664 5_665 ?
T1 Gd1 T3 134.52(6) 6_656 5_666 ?
T3 Gd1 T3 84.75(4) 2_664 5_666 ?
T1 Gd1 T3 88.59(5) 2_664 5_666 ?
T2 Gd1 T3 49.38(6) 5_665 5_666 ?
T1 Gd1 T1 139.14(6) 6_656 . ?
T3 Gd1 T1 90.53(6) 2_664 . ?
T1 Gd1 T1 80.81(3) 2_664 . ?
T2 Gd1 T1 135.66(5) 5_665 . ?
T3 Gd1 T1 86.32(5) 5_666 . ?
T1 Gd1 Gd2 96.33(4) 6_656 2_664 ?
T3 Gd1 Gd2 126.79(5) 2_664 2_664 ?
T1 Gd1 Gd2 50.89(3) 2_664 2_664 ?
T2 Gd1 Gd2 148.36(4) 5_665 2_664 ?
T3 Gd1 Gd2 120.51(4) 5_666 2_664 ?
T1 Gd1 Gd2 50.69(3) . 2_664 ?
T1 Gd1 Gd3 54.92(4) 6_656 2_664 ?
T3 Gd1 Gd3 52.88(5) 2_664 2_664 ?
T1 Gd1 Gd3 135.69(4) 2_664 2_664 ?
T2 Gd1 Gd3 52.18(4) 5_665 2_664 ?
T3 Gd1 Gd3 91.04(4) 5_666 2_664 ?
T1 Gd1 Gd3 143.38(4) . 2_664 ?
Gd2 Gd1 Gd3 148.35(3) 2_664 2_664 ?
T1 Gd1 Gd3 148.96(4) 6_656 5_666 ?
T3 Gd1 Gd3 54.89(5) 2_664 5_666 ?
T1 Gd1 Gd3 114.56(4) 2_664 5_666 ?
T2 Gd1 Gd3 90.52(4) 5_665 5_666 ?
T3 Gd1 Gd3 51.03(4) 5_666 5_666 ?
T1 Gd1 Gd3 52.44(4) . 5_666 ?
Gd2 Gd1 Gd3 103.08(3) 2_664 5_666 ?
Gd3 Gd1 Gd3 98.90(3) 2_664 5_666 ?
T1 Gd1 Gd2 101.57(4) 6_656 1_554 ?
T3 Gd1 Gd2 129.79(4) 2_664 1_554 ?
T1 Gd1 Gd2 48.62(3) 2_664 1_554 ?
T2 Gd1 Gd2 50.47(4) 5_665 1_554 ?
T3 Gd1 Gd2 50.87(4) 5_666 1_554 ?
T1 Gd1 Gd2 106.31(4) . 1_554 ?
Gd2 Gd1 Gd2 98.69(2) 2_664 1_554 ?
Gd3 Gd1 Gd2 99.97(3) 2_664 1_554 ?
Gd3 Gd1 Gd2 99.19(3) 5_666 1_554 ?
T1 Gd1 Gd2 108.32(4) 6_656 6_657 ?
T3 Gd1 Gd2 49.95(4) 2_664 6_657 ?
T1 Gd1 Gd2 124.77(4) 2_664 6_657 ?
T2 Gd1 Gd2 132.21(4) 5_665 6_657 ?
T3 Gd1 Gd2 105.27(4) 5_666 6_657 ?
T1 Gd1 Gd2 48.31(3) . 6_657 ?
Gd2 Gd1 Gd2 77.34(3) 2_664 6_657 ?
Gd3 Gd1 Gd2 97.97(3) 2_664 6_657 ?
Gd3 Gd1 Gd2 54.28(2) 5_666 6_657 ?
Gd2 Gd1 Gd2 150.09(3) 1_554 6_657 ?
T1 Gd1 Gd1 52.88(4) 6_656 6_656 ?
T3 Gd1 Gd1 52.35(4) 2_664 6_656 ?
T1 Gd1 Gd1 135.31(3) 2_664 6_656 ?
T2 Gd1 Gd1 109.38(4) 5_665 6_656 ?
T3 Gd1 Gd1 135.98(3) 5_666 6_656 ?
T1 Gd1 Gd1 101.64(4) . 6_656 ?
Gd2 Gd1 Gd1 96.19(2) 2_664 6_656 ?
Gd3 Gd1 Gd1 57.21(2) 2_664 6_656 ?
Gd3 Gd1 Gd1 100.56(3) 5_666 6_656 ?
Gd2 Gd1 Gd1 151.82(3) 1_554 6_656 ?
Gd2 Gd1 Gd1 57.05(2) 6_657 6_656 ?
T1 Gd2 T1 90.91(3) . 2_665 ?
T1 Gd2 T1 120.68(6) . 6_557 ?
T1 Gd2 T1 75.59(5) 2_665 6_557 ?
T1 Gd2 T2 91.68(6) . 5_666 ?
T1 Gd2 T2 106.36(5) 2_665 5_666 ?
T1 Gd2 T2 147.64(6) 6_557 5_666 ?
T1 Gd2 T3 143.90(6) . 5_667 ?
T1 Gd2 T3 96.04(5) 2_665 5_667 ?
T1 Gd2 T3 95.33(6) 6_557 5_667 ?
T2 Gd2 T3 52.37(6) 5_666 5_667 ?
T1 Gd2 T2 89.33(6) . 2_565 ?
T1 Gd2 T2 161.53(5) 2_665 2_565 ?
T1 Gd2 T2 88.43(5) 6_557 2_565 ?
T2 Gd2 T2 92.09(4) 5_666 2_565 ?
T3 Gd2 T2 94.60(5) 5_667 2_565 ?
T1 Gd2 Gd3 145.49(4) . 2_565 ?
T1 Gd2 Gd3 117.58(4) 2_665 2_565 ?
T1 Gd2 Gd3 55.99(4) 6_557 2_565 ?
T2 Gd2 Gd3 97.82(4) 5_666 2_565 ?
T3 Gd2 Gd3 57.00(5) 5_667 2_565 ?
T2 Gd2 Gd3 57.36(5) 2_565 2_565 ?
T1 Gd2 Gd3 56.05(4) . 5_666 ?
T1 Gd2 Gd3 138.89(4) 2_665 5_666 ?
T1 Gd2 Gd3 140.00(4) 6_557 5_666 ?
T2 Gd2 Gd3 57.02(5) 5_666 5_666 ?
T3 Gd2 Gd3 98.76(4) 5_667 5_666 ?
T2 Gd2 Gd3 53.36(5) 2_565 5_666 ?
Gd3 Gd2 Gd3 102.59(3) 2_565 5_666 ?
T1 Gd2 Gd1 57.27(4) . 2_665 ?
T1 Gd2 Gd1 59.56(4) 2_665 2_665 ?
T1 Gd2 Gd1 66.60(4) 6_557 2_665 ?
T2 Gd2 Gd1 143.02(4) 5_666 2_665 ?
T3 Gd2 Gd1 151.83(4) 5_667 2_665 ?
T2 Gd2 Gd1 105.77(4) 2_565 2_665 ?
Gd3 Gd2 Gd1 119.12(3) 2_565 2_665 ?
Gd3 Gd2 Gd1 108.95(3) 5_666 2_665 ?
T1 Gd2 Gd1 104.21(4) . 1_556 ?
T1 Gd2 Gd1 53.65(4) 2_665 1_556 ?
T1 Gd2 Gd1 111.64(4) 6_557 1_556 ?
T2 Gd2 Gd1 54.59(4) 5_666 1_556 ?
T3 Gd2 Gd1 55.02(4) 5_667 1_556 ?
T2 Gd2 Gd1 143.64(4) 2_565 1_556 ?
Gd3 Gd2 Gd1 108.34(3) 2_565 1_556 ?
Gd3 Gd2 Gd1 107.10(3) 5_666 1_556 ?
Gd1 Gd2 Gd1 109.96(2) 2_665 1_556 ?
T1 Gd2 Gd1 152.45(4) . 6_557 ?
T1 Gd2 Gd1 61.61(4) 2_665 6_557 ?
T1 Gd2 Gd1 53.74(3) 6_557 6_557 ?
T2 Gd2 Gd1 97.86(5) 5_666 6_557 ?
T3 Gd2 Gd1 50.04(4) 5_667 6_557 ?
T2 Gd2 Gd1 115.92(5) 2_565 6_557 ?
Gd3 Gd2 Gd1 58.58(2) 2_565 6_557 ?
Gd3 Gd2 Gd1 148.33(3) 5_666 6_557 ?
Gd1 Gd2 Gd1 102.66(3) 2_665 6_557 ?
Gd1 Gd2 Gd1 62.41(2) 1_556 6_557 ?
T1 Gd2 Gd2 111.98(4) . 7_565 ?
T1 Gd2 Gd2 144.83(4) 2_665 7_565 ?
T1 Gd2 Gd2 111.05(4) 6_557 7_565 ?
T2 Gd2 Gd2 49.30(3) 5_666 7_565 ?
T3 Gd2 Gd2 49.78(3) 5_667 7_565 ?
T2 Gd2 Gd2 50.08(3) 2_565 7_565 ?
Gd3 Gd2 Gd2 55.273(18) 2_565 7_565 ?
Gd3 Gd2 Gd2 55.947(18) 5_666 7_565 ?
Gd1 Gd2 Gd2 155.526(19) 2_665 7_565 ?
Gd1 Gd2 Gd2 93.719(17) 1_556 7_565 ?
Gd1 Gd2 Gd2 93.583(16) 6_557 7_565 ?
T3 Gd3 T2 89.51(7) . 6_656 ?
T3 Gd3 T1 94.12(3) . 5_666 ?
T2 Gd3 T1 87.59(4) 6_656 5_666 ?
T3 Gd3 T1 94.12(3) . 3_656 ?
T2 Gd3 T1 87.59(4) 6_656 3_656 ?
T1 Gd3 T1 170.42(7) 5_666 3_656 ?
T3 Gd3 T3 87.77(5) . 6_557 ?
T2 Gd3 T3 177.28(7) 6_656 6_557 ?
T1 Gd3 T3 92.60(4) 5_666 6_557 ?
T1 Gd3 T3 92.60(4) 3_656 6_557 ?
T3 Gd3 T2 179.31(7) . . ?
T2 Gd3 T2 91.18(5) 6_656 . ?
T1 Gd3 T2 85.91(3) 5_666 . ?
T1 Gd3 T2 85.91(3) 3_656 . ?
T3 Gd3 T2 91.54(6) 6_557 . ?
T3 Gd3 Gd2 124.38(4) . 2_564 ?
T2 Gd3 Gd2 127.01(4) 6_656 2_564 ?
T1 Gd3 Gd2 54.36(3) 5_666 2_564 ?
T1 Gd3 Gd2 123.55(4) 3_656 2_564 ?
T3 Gd3 Gd2 54.92(4) 6_557 2_564 ?
T2 Gd3 Gd2 55.12(3) . 2_564 ?
T3 Gd3 Gd2 124.38(4) . 8_665 ?
T2 Gd3 Gd2 127.01(4) 6_656 8_665 ?
T1 Gd3 Gd2 123.55(4) 5_666 8_665 ?
T1 Gd3 Gd2 54.36(3) 3_656 8_665 ?
T3 Gd3 Gd2 54.92(4) 6_557 8_665 ?
T2 Gd3 Gd2 55.12(3) . 8_665 ?
Gd2 Gd3 Gd2 69.45(4) 2_564 8_665 ?
T3 Gd3 Gd2 126.97(4) . 5_666 ?
T2 Gd3 Gd2 55.61(4) 6_656 5_666 ?
T1 Gd3 Gd2 51.28(3) 5_666 5_666 ?
T1 Gd3 Gd2 119.38(4) 3_656 5_666 ?
T3 Gd3 Gd2 126.36(4) 6_557 5_666 ?
T2 Gd3 Gd2 53.53(4) . 5_666 ?
Gd2 Gd3 Gd2 71.44(2) 2_564 5_666 ?
Gd2 Gd3 Gd2 108.64(3) 8_665 5_666 ?
T3 Gd3 Gd2 126.97(4) . 3_656 ?
T2 Gd3 Gd2 55.61(4) 6_656 3_656 ?
T1 Gd3 Gd2 119.38(4) 5_666 3_656 ?
T1 Gd3 Gd2 51.28(3) 3_656 3_656 ?
T3 Gd3 Gd2 126.36(4) 6_557 3_656 ?
T2 Gd3 Gd2 53.53(4) . 3_656 ?
Gd2 Gd3 Gd2 108.64(3) 2_564 3_656 ?
Gd2 Gd3 Gd2 71.44(2) 8_665 3_656 ?
Gd2 Gd3 Gd2 68.11(4) 5_666 3_656 ?
T3 Gd3 Gd1 54.91(3) . 8_766 ?
T2 Gd3 Gd1 57.65(4) 6_656 8_766 ?
T1 Gd3 Gd1 129.77(4) 5_666 8_766 ?
T1 Gd3 Gd1 52.96(3) 3_656 8_766 ?
T3 Gd3 Gd1 120.49(4) 6_557 8_766 ?
T2 Gd3 Gd1 125.54(4) . 8_766 ?
Gd2 Gd3 Gd1 175.06(3) 2_564 8_766 ?
Gd2 Gd3 Gd1 106.64(3) 8_665 8_766 ?
Gd2 Gd3 Gd1 113.11(3) 5_666 8_766 ?
Gd2 Gd3 Gd1 72.22(3) 3_656 8_766 ?
T3 Gd3 Gd1 54.91(3) . 2_665 ?
T2 Gd3 Gd1 57.65(4) 6_656 2_665 ?
T1 Gd3 Gd1 52.96(3) 5_666 2_665 ?
T1 Gd3 Gd1 129.77(4) 3_656 2_665 ?
T3 Gd3 Gd1 120.49(4) 6_557 2_665 ?
T2 Gd3 Gd1 125.54(4) . 2_665 ?
Gd2 Gd3 Gd1 106.64(3) 2_564 2_665 ?
Gd2 Gd3 Gd1 175.06(3) 8_665 2_665 ?
Gd2 Gd3 Gd1 72.22(3) 5_666 2_665 ?
Gd2 Gd3 Gd1 113.11(3) 3_656 2_665 ?
Gd1 Gd3 Gd1 77.10(4) 8_766 2_665 ?
Gd2 T1 Gd2 147.13(7) . 2_664 ?
Gd2 T1 Gd1 90.72(5) . 6_556 ?
Gd2 T1 Gd1 98.04(5) 2_664 6_556 ?
Gd2 T1 Gd2 87.81(5) . 6_657 ?
Gd2 T1 Gd2 104.41(5) 2_664 6_657 ?
Gd1 T1 Gd2 140.34(7) 6_556 6_657 ?
Gd2 T1 Gd3 72.67(5) . 5_666 ?
Gd2 T1 Gd3 140.14(6) 2_664 5_666 ?
Gd1 T1 Gd3 72.11(4) 6_556 5_666 ?
Gd2 T1 Gd3 69.66(4) 6_657 5_666 ?
Gd2 T1 Gd1 71.85(4) . 2_665 ?
Gd2 T1 Gd1 77.73(5) 2_664 2_665 ?
Gd1 T1 Gd1 83.52(5) 6_556 2_665 ?
Gd2 T1 Gd1 132.78(6) 6_657 2_665 ?
Gd3 T1 Gd1 136.22(6) 5_666 2_665 ?
Gd2 T1 Gd1 143.12(7) . . ?
Gd2 T1 Gd1 69.75(4) 2_664 . ?
Gd1 T1 Gd1 79.83(4) 6_556 . ?
Gd2 T1 Gd1 77.94(4) 6_657 . ?
Gd3 T1 Gd1 70.50(4) 5_666 . ?
Gd1 T1 Gd1 140.67(6) 2_665 . ?
T3 T2 Gd3 117.33(10) 1_554 6_556 ?
T3 T2 Gd2 64.38(6) 1_554 3_656 ?
Gd3 T2 Gd2 138.74(3) 6_556 3_656 ?
T3 T2 Gd2 64.38(6) 1_554 5_666 ?
Gd3 T2 Gd2 138.74(3) 6_556 5_666 ?
Gd2 T2 Gd2 81.39(6) 3_656 5_666 ?
T3 T2 Gd2 140.03(3) 1_554 8_665 ?
Gd3 T2 Gd2 71.03(5) 6_556 8_665 ?
Gd2 T2 Gd2 83.93(4) 3_656 8_665 ?
Gd2 T2 Gd2 136.97(8) 5_666 8_665 ?
T3 T2 Gd2 140.03(3) 1_554 2_564 ?
Gd3 T2 Gd2 71.03(5) 6_556 2_564 ?
Gd2 T2 Gd2 136.97(8) 3_656 2_564 ?
Gd2 T2 Gd2 83.93(4) 5_666 2_564 ?
Gd2 T2 Gd2 79.83(6) 8_665 2_564 ?
T3 T2 Gd3 117.65(9) 1_554 . ?
Gd3 T2 Gd3 125.02(8) 6_556 . ?
Gd2 T2 Gd3 69.45(5) 3_656 . ?
Gd2 T2 Gd3 69.45(5) 5_666 . ?
Gd2 T2 Gd3 67.52(5) 8_665 . ?
Gd2 T2 Gd3 67.52(5) 2_564 . ?
T3 T2 Gd1 65.89(6) 1_554 5_665 ?
Gd3 T2 Gd1 70.17(5) 6_556 5_665 ?
Gd2 T2 Gd1 130.17(8) 3_656 5_665 ?
Gd2 T2 Gd1 74.94(4) 5_666 5_665 ?
Gd2 T2 Gd1 140.92(8) 8_665 5_665 ?
Gd2 T2 Gd1 83.44(4) 2_564 5_665 ?
Gd3 T2 Gd1 135.63(3) . 5_665 ?
T3 T2 Gd1 65.89(6) 1_554 3_655 ?
Gd3 T2 Gd1 70.17(5) 6_556 3_655 ?
Gd2 T2 Gd1 74.94(4) 3_656 3_655 ?
Gd2 T2 Gd1 130.17(8) 5_666 3_655 ?
Gd2 T2 Gd1 83.44(4) 8_665 3_655 ?
Gd2 T2 Gd1 140.92(8) 2_564 3_655 ?
Gd3 T2 Gd1 135.63(3) . 3_655 ?
Gd1 T2 Gd1 87.88(6) 5_665 3_655 ?
T2 T3 Gd3 118.34(10) 1_556 . ?
T2 T3 Gd2 63.25(6) 1_556 3_657 ?
Gd3 T3 Gd2 139.16(3) . 3_657 ?
T2 T3 Gd2 63.25(6) 1_556 5_667 ?
Gd3 T3 Gd2 139.16(3) . 5_667 ?
Gd2 T3 Gd2 80.45(6) 3_657 5_667 ?
T2 T3 Gd1 133.48(4) 1_556 2_665 ?
Gd3 T3 Gd1 72.21(5) . 2_665 ?
Gd2 T3 Gd1 139.74(8) 3_657 2_665 ?
Gd2 T3 Gd1 80.01(4) 5_667 2_665 ?
T2 T3 Gd1 133.48(4) 1_556 8_766 ?
Gd3 T3 Gd1 72.21(5) . 8_766 ?
Gd2 T3 Gd1 80.01(4) 3_657 8_766 ?
Gd2 T3 Gd1 139.74(8) 5_667 8_766 ?
Gd1 T3 Gd1 92.97(7) 2_665 8_766 ?
T2 T3 Gd3 114.61(10) 1_556 6_657 ?
Gd3 T3 Gd3 127.05(8) . 6_657 ?
Gd2 T3 Gd3 68.08(5) 3_657 6_657 ?
Gd2 T3 Gd3 68.08(5) 5_667 6_657 ?
Gd1 T3 Gd3 72.03(5) 2_665 6_657 ?
Gd1 T3 Gd3 72.03(5) 8_766 6_657 ?
T2 T3 Gd1 64.73(6) 1_556 5_666 ?
Gd3 T3 Gd1 71.68(5) . 5_666 ?
Gd2 T3 Gd1 127.89(8) 3_657 5_666 ?
Gd2 T3 Gd1 74.11(4) 5_667 5_666 ?
Gd1 T3 Gd1 79.00(3) 2_665 5_666 ?
Gd1 T3 Gd1 143.75(8) 8_766 5_666 ?
Gd3 T3 Gd1 135.38(4) 6_657 5_666 ?
T2 T3 Gd1 64.73(6) 1_556 3_656 ?
Gd3 T3 Gd1 71.68(5) . 3_656 ?
Gd2 T3 Gd1 74.11(4) 3_657 3_656 ?
Gd2 T3 Gd1 127.89(8) 5_667 3_656 ?
Gd1 T3 Gd1 143.75(8) 2_665 3_656 ?
Gd1 T3 Gd1 79.00(3) 8_766 3_656 ?
Gd3 T3 Gd1 135.38(4) 6_657 3_656 ?
Gd1 T3 Gd1 86.87(6) 5_666 3_656 ?

loop_
_geom_bond_atom_site_label_1
_geom_bond_atom_site_label_2
_geom_bond_distance
_geom_bond_site_symmetry_2
_geom_bond_publ_flag
Gd1 T1 2.9850(18) 6_656 ?
Gd1 T3 3.0579(18) 2_664 ?
Gd1 T1 3.1208(18) 2_664 ?
Gd1 T2 3.1958(19) 5_665 ?
Gd1 T3 3.2254(19) 5_666 ?
Gd1 T1 3.2397(18) . ?
Gd1 Gd2 3.5252(13) 2_664 ?
Gd1 Gd3 3.5587(12) 2_664 ?
Gd1 Gd3 3.6388(12) 5_666 ?
Gd1 Gd2 3.7863(12) 1_554 ?
Gd1 Gd2 3.9290(14) 6_657 ?
Gd1 Gd1 3.9989(10) 6_656 ?
Gd2 T1 2.8785(18) . ?
Gd2 T1 2.9072(18) 2_665 ?
Gd2 T1 3.0003(18) 6_557 ?
Gd2 T2 3.0244(19) 5_666 ?
Gd2 T3 3.054(2) 5_667 ?
Gd2 T2 3.0733(19) 2_565 ?
Gd2 Gd3 3.4618(12) 2_565 ?
Gd2 Gd3 3.5218(13) 5_666 ?
Gd2 Gd1 3.5252(13) 2_665 ?
Gd2 Gd1 3.7863(12) 1_556 ?
Gd2 Gd1 3.9290(14) 6_557 ?
Gd2 Gd2 3.9441(18) 7_565 ?
Gd3 T3 2.980(3) . ?
Gd3 T2 2.988(3) 6_656 ?
Gd3 T1 3.0603(19) 5_666 ?
Gd3 T1 3.0603(19) 3_656 ?
Gd3 T3 3.129(3) 6_557 ?
Gd3 T2 3.155(3) . ?
Gd3 Gd2 3.4618(12) 2_564 ?
Gd3 Gd2 3.4618(12) 8_665 ?
Gd3 Gd2 3.5218(13) 5_666 ?
Gd3 Gd2 3.5218(13) 3_656 ?
Gd3 Gd1 3.5587(12) 8_766 ?
Gd3 Gd1 3.5587(12) 2_665 ?
T1 Gd2 2.9072(18) 2_664 ?
T1 Gd1 2.9850(18) 6_556 ?
T1 Gd2 3.0003(18) 6_657 ?
T1 Gd3 3.0603(19) 5_666 ?
T1 Gd1 3.1208(18) 2_665 ?
T2 T3 2.682(3) 1_554 ?
T2 Gd3 2.988(2) 6_556 ?
T2 Gd2 3.0244(19) 3_656 ?
T2 Gd2 3.0244(19) 5_666 ?
T2 Gd2 3.0733(19) 8_665 ?
T2 Gd2 3.0733(19) 2_564 ?
T2 Gd1 3.1958(19) 5_665 ?
T2 Gd1 3.1958(19) 3_655 ?
T3 T2 2.682(3) 1_556 ?
T3 Gd2 3.0538(19) 3_657 ?
T3 Gd2 3.0538(19) 5_667 ?
T3 Gd1 3.0579(18) 2_665 ?
T3 Gd1 3.0579(18) 8_766 ?
T3 Gd3 3.129(3) 6_657 ?
T3 Gd1 3.2254(19) 5_666 ?
T3 Gd1 3.2254(19) 3_656 ?
